data_4114886
loop_
_publ_author_name
'Timothy J. Boyle'
'Judith M. Segall'
'Todd M. Alam'
'Mark A. Rodriguez'
'Jessica M. Santana'

_publ_section_title
;
 Chemistry of a Novel Family of Tridentate Alkoxy Tin(II) Clusters
;
_journal_name_full 'Journal of the American Chemical Society'
_journal_page_first 6904
_journal_page_last 6913
_journal_paper_doi 10.1021/ja0202309
_journal_volume 124
_journal_year 2002
_chemical_formula_sum 'C30 H62 O10 Sn3 Ti'
_chemical_formula_weight 986.77
_chemical_name_common Sn3Ti(THME)2(ONep)4
_chemical_name_systematic
; 
 ? 
;
_space_group_IT_number 14
_symmetry_cell_setting monoclinic
_symmetry_space_group_name_Hall '-P 2ybc'
_symmetry_space_group_name_H-M 'P 1 21/c 1'
_atom_sites_solution_hydrogens geom
_atom_sites_solution_primary direct
_atom_sites_solution_secondary difmap
_audit_creation_method SHELXL-97
_cell_angle_alpha 90.00
_cell_angle_beta 106.920(10)
_cell_angle_gamma 90.00
_cell_formula_units_Z 4
_cell_length_a 17.174(10)
_cell_length_b 18.681(11)
_cell_length_c 13.090(7)
_cell_measurement_temperature 168(2)
_cell_volume 4018(4)
_computing_cell_refinement 'Bruker SMART'
_computing_data_collection 'Bruker SMART'
_computing_data_reduction 'Bruker SHELXTL'
_computing_molecular_graphics 'Bruker SHELXTL'
_computing_publication_material 'Bruker SHELXTL'
_computing_structure_refinement 'SHELXL-97 (Sheldrick, 1997)'
_computing_structure_solution 'SHELXS-97 (Sheldrick, 1990)'
_diffrn_ambient_temperature 168(2)
_diffrn_measured_fraction_theta_full 0.995
_diffrn_measured_fraction_theta_max 0.995
_diffrn_measurement_device_type 'CCD area detector'
_diffrn_measurement_method 'phi and omega scans'
_diffrn_radiation_monochromator graphite
_diffrn_radiation_source 'fine-focus sealed tube'
_diffrn_radiation_type MoK\a
_diffrn_radiation_wavelength 0.71073
_diffrn_reflns_av_R_equivalents 0.1711
_diffrn_reflns_av_sigmaI/netI 0.2556
_diffrn_reflns_limit_h_max 18
_diffrn_reflns_limit_h_min -19
_diffrn_reflns_limit_k_max 18
_diffrn_reflns_limit_k_min -20
_diffrn_reflns_limit_l_max 14
_diffrn_reflns_limit_l_min -11
_diffrn_reflns_number 17500
_diffrn_reflns_theta_full 23.33
_diffrn_reflns_theta_max 23.33
_diffrn_reflns_theta_min 1.65
_exptl_absorpt_coefficient_mu 2.081
_exptl_absorpt_correction_type SADABS
_exptl_crystal_colour colorless
_exptl_crystal_density_diffrn 1.631
_exptl_crystal_description sphere
_exptl_crystal_F_000 1976
_exptl_crystal_size_max .4
_exptl_crystal_size_min .4
_refine_diff_density_max 1.093
_refine_diff_density_min -0.777
_refine_diff_density_rms 0.164
_refine_ls_extinction_method none
_refine_ls_goodness_of_fit_ref 0.858
_refine_ls_hydrogen_treatment mixed
_refine_ls_matrix_type full
_refine_ls_number_parameters 311
_refine_ls_number_reflns 5802
_refine_ls_number_restraints 0
_refine_ls_restrained_S_all 0.858
_refine_ls_R_factor_all 0.2020
_refine_ls_R_factor_gt 0.0765
_refine_ls_shift/su_max 3.456
_refine_ls_shift/su_mean 0.100
_refine_ls_structure_factor_coef Fsqd
_refine_ls_weighting_details 'calc w=1/[\s^2^(Fo^2^)+(0.0628P)^2^+0.0000P] where P=(Fo^2^+2Fc^2^)/3'
_refine_ls_weighting_scheme calc
_refine_ls_wR_factor_gt 0.1423
_refine_ls_wR_factor_ref 0.1758
_reflns_number_gt 2269
_reflns_number_total 5802
_reflns_threshold_expression >2sigma(I)
_cod_data_source_file ja0202309_15.cif
_cod_data_source_block tjb048ss_structure_12_SnTiONep
_cod_database_code 4114886

loop_
_symmetry_equiv_pos_as_xyz
'x, y, z'
'-x, y+1/2, -z+1/2'
'-x, -y, -z'
'x, -y-1/2, z-1/2'

loop_
_atom_site_label
_atom_site_type_symbol
_atom_site_fract_x
_atom_site_fract_y
_atom_site_fract_z
_atom_site_U_iso_or_equiv
_atom_site_adp_type
_atom_site_occupancy
_atom_site_symmetry_multiplicity
_atom_site_calc_flag
_atom_site_refinement_flags
Sn1 Sn 0.26742(7) 0.63752(7) -0.04398(10) 0.0489(4) Uani 1 1 d .
Sn2 Sn 0.11278(7) 0.51647(7) -0.02985(11) 0.0488(4) Uani 1 1 d .
Sn3 Sn 0.40422(7) 0.55591(8) 0.18101(11) 0.0639(5) Uani 1 1 d .
Ti1 Ti 0.24999(19) 0.44060(17) 0.1885(2) 0.0481(9) Uani 1 1 d .
C1 C 0.3625(11) 0.4883(12) -0.0494(15) 0.068(6) Uani 1 1 d .
H1A H 0.4201 0.4883 -0.0431 0.081 Uiso 1 1 calc R
H1B H 0.3336 0.4969 -0.1239 0.081 Uiso 1 1 calc R
C2 C 0.2454(9) 0.4060(9) -0.0432(14) 0.048(5) Uani 1 1 d .
H2A H 0.2185 0.4181 -0.1171 0.058 Uiso 1 1 calc R
H2B H 0.2320 0.3568 -0.0316 0.058 Uiso 1 1 calc R
C3 C 0.3816(11) 0.3956(12) 0.0975(17) 0.084(8) Uani 1 1 d .
H3A H 0.3680 0.3467 0.1106 0.101 Uiso 1 1 calc R
H3B H 0.4401 0.3976 0.1096 0.101 Uiso 1 1 calc R
C4 C 0.3397(12) 0.4135(11) -0.0204(16) 0.057(6) Uani 1 1 d .
C5 C 0.3639(11) 0.3618(10) -0.0913(17) 0.087(7) Uani 1 1 d .
H5A H 0.3292 0.3675 -0.1630 0.130 Uiso 1 1 calc R
H5B H 0.3587 0.3140 -0.0673 0.130 Uiso 1 1 calc R
H5C H 0.4193 0.3704 -0.0896 0.130 Uiso 1 1 calc R
C6 C 0.1744(13) 0.5424(12) -0.2508(19) 0.106(8) Uiso 1 1 d .
H6A H 0.1706 0.4910 -0.2615 0.127 Uiso 1 1 calc R
H6B H 0.2245 0.5583 -0.2636 0.127 Uiso 1 1 calc R
C7 C 0.1053(10) 0.5766(9) -0.3287(14) 0.044(5) Uiso 1 1 d .
C8 C 0.1045(14) 0.6546(12) -0.320(2) 0.132(10) Uiso 1 1 d .
H8A H 0.0589 0.6734 -0.3748 0.198 Uiso 1 1 calc R
H8B H 0.1541 0.6737 -0.3293 0.198 Uiso 1 1 calc R
H8C H 0.1002 0.6678 -0.2514 0.198 Uiso 1 1 calc R
C9 C 0.0279(13) 0.5451(11) -0.3258(18) 0.112(9) Uiso 1 1 d .
H9A H 0.0301 0.4941 -0.3332 0.168 Uiso 1 1 calc R
H9B H -0.0155 0.5641 -0.3834 0.168 Uiso 1 1 calc R
H9C H 0.0182 0.5565 -0.2590 0.168 Uiso 1 1 calc R
C10 C 0.1139(13) 0.5609(11) -0.4387(18) 0.106(8) Uiso 1 1 d .
H10A H 0.1049 0.5108 -0.4541 0.159 Uiso 1 1 calc R
H10B H 0.1677 0.5736 -0.4404 0.159 Uiso 1 1 calc R
H10C H 0.0745 0.5883 -0.4913 0.159 Uiso 1 1 calc R
C11 C 0.2097(13) 0.2831(12) 0.1927(19) 0.103(8) Uiso 1 1 d .
H11A H 0.2259 0.2819 0.2701 0.123 Uiso 1 1 calc R
H11B H 0.2426 0.2481 0.1695 0.123 Uiso 1 1 calc R
C12 C 0.1201(11) 0.2582(10) 0.1526(16) 0.060(6) Uiso 1 1 d .
C13 C 0.0650(15) 0.3072(13) 0.180(2) 0.138(10) Uiso 1 1 d .
H13A H 0.0100 0.2925 0.1455 0.206 Uiso 1 1 calc R
H13B H 0.0735 0.3544 0.1562 0.206 Uiso 1 1 calc R
H13C H 0.0745 0.3073 0.2557 0.206 Uiso 1 1 calc R
C14 C 0.1052(17) 0.2561(14) 0.031(2) 0.176(13) Uiso 1 1 d .
H14A H 0.0695 0.2170 0.0009 0.264 Uiso 1 1 calc R
H14B H 0.1561 0.2498 0.0152 0.264 Uiso 1 1 calc R
H14C H 0.0806 0.3003 -0.0002 0.264 Uiso 1 1 calc R
C15 C 0.1072(14) 0.1832(12) 0.187(2) 0.121(9) Uiso 1 1 d .
H15A H 0.0500 0.1746 0.1735 0.181 Uiso 1 1 calc R
H15B H 0.1344 0.1777 0.2616 0.181 Uiso 1 1 calc R
H15C H 0.1290 0.1495 0.1469 0.181 Uiso 1 1 calc R
C16 C 0.1246(11) 0.5448(11) 0.2145(17) 0.079(7) Uani 1 1 d .
H16A H 0.1318 0.5251 0.2851 0.094 Uiso 1 1 calc R
H16B H 0.0676 0.5574 0.1854 0.094 Uiso 1 1 calc R
C17 C 0.2644(11) 0.5946(9) 0.2783(15) 0.060(6) Uani 1 1 d .
H17A H 0.2964 0.6381 0.2859 0.072 Uiso 1 1 calc R
H17B H 0.2706 0.5756 0.3492 0.072 Uiso 1 1 calc R
C18 C 0.1625(10) 0.6490(10) 0.1172(14) 0.056(6) Uani 1 1 d .
H18A H 0.1061 0.6641 0.0916 0.067 Uiso 1 1 calc R
H18B H 0.1956 0.6920 0.1289 0.067 Uiso 1 1 calc R
C19 C 0.1748(12) 0.6127(9) 0.2256(16) 0.055(6) Uani 1 1 d .
C20 C 0.1505(13) 0.6630(11) 0.3016(17) 0.098(8) Uani 1 1 d .
H20A H 0.1583 0.6398 0.3692 0.147 Uiso 1 1 calc R
H20B H 0.0942 0.6759 0.2725 0.147 Uiso 1 1 calc R
H20C H 0.1835 0.7054 0.3112 0.147 Uiso 1 1 calc R
C21 C 0.4173(14) 0.7127(13) 0.122(2) 0.119(9) Uiso 1 1 d .
H21A H 0.4688 0.6928 0.1639 0.143 Uiso 1 1 calc R
H21B H 0.4190 0.7160 0.0488 0.143 Uiso 1 1 calc R
C22 C 0.4109(11) 0.7833(10) 0.1595(16) 0.058(6) Uiso 1 1 d .
C23 C 0.4075(18) 0.7780(15) 0.268(3) 0.181(14) Uiso 1 1 d .
H23A H 0.4515 0.7486 0.3088 0.271 Uiso 1 1 calc R
H23B H 0.3567 0.7570 0.2688 0.271 Uiso 1 1 calc R
H23C H 0.4122 0.8250 0.2993 0.271 Uiso 1 1 calc R
C24 C 0.3272(18) 0.8118(16) 0.096(3) 0.195(14) Uiso 1 1 d .
H24A H 0.2866 0.7935 0.1265 0.292 Uiso 1 1 calc R
H24B H 0.3151 0.7966 0.0232 0.292 Uiso 1 1 calc R
H24C H 0.3275 0.8631 0.0993 0.292 Uiso 1 1 calc R
C25 C 0.4788(16) 0.8287(14) 0.149(2) 0.160(12) Uiso 1 1 d .
H25A H 0.4814 0.8714 0.1911 0.239 Uiso 1 1 calc R
H25B H 0.4700 0.8414 0.0758 0.239 Uiso 1 1 calc R
H25C H 0.5290 0.8029 0.1747 0.239 Uiso 1 1 calc R
C26 C 0.2559(15) 0.4292(14) 0.426(2) 0.138(11) Uiso 1 1 d .
H26A H 0.2151 0.3939 0.4284 0.165 Uiso 1 1 calc R
H26B H 0.2379 0.4752 0.4446 0.165 Uiso 1 1 calc R
C27 C 0.3412(10) 0.4082(9) 0.5120(14) 0.049(5) Uiso 1 1 d .
C28 C 0.3537(17) 0.3391(15) 0.501(2) 0.169(13) Uiso 1 1 d .
H28A H 0.3642 0.3157 0.5687 0.253 Uiso 1 1 calc R
H28B H 0.3996 0.3331 0.4738 0.253 Uiso 1 1 calc R
H28C H 0.3063 0.3185 0.4515 0.253 Uiso 1 1 calc R
C29 C 0.3204(17) 0.4303(15) 0.611(2) 0.177(13) Uiso 1 1 d .
H29A H 0.2625 0.4364 0.5953 0.266 Uiso 1 1 calc R
H29B H 0.3471 0.4747 0.6373 0.266 Uiso 1 1 calc R
H29C H 0.3382 0.3940 0.6651 0.266 Uiso 1 1 calc R
C30 C 0.4076(12) 0.4578(11) 0.4954(18) 0.104(8) Uiso 1 1 d .
H30A H 0.4581 0.4321 0.5106 0.156 Uiso 1 1 calc R
H30B H 0.4139 0.4982 0.5425 0.156 Uiso 1 1 calc R
H30C H 0.3924 0.4741 0.4228 0.156 Uiso 1 1 calc R
O1 O 0.3470(6) 0.5453(7) 0.0098(9) 0.053(3) Uani 1 1 d .
O2 O 0.2172(6) 0.4519(6) 0.0247(8) 0.039(3) Uani 1 1 d .
O3 O 0.3615(7) 0.4404(7) 0.1721(9) 0.063(4) Uani 1 1 d .
O4 O 0.1781(6) 0.5578(6) -0.1419(8) 0.050(3) Uani 1 1 d .
O5 O 0.2292(7) 0.3490(6) 0.1623(9) 0.065(4) Uani 1 1 d .
O6 O 0.1432(6) 0.4919(6) 0.1503(10) 0.053(3) Uani 1 1 d .
O7 O 0.2941(6) 0.5443(6) 0.2187(8) 0.044(3) Uani 1 1 d .
O8 O 0.1797(6) 0.6109(6) 0.0375(9) 0.047(3) Uani 1 1 d .
O9 O 0.3515(6) 0.6612(6) 0.1254(8) 0.050(3) Uani 1 1 d .
O10 O 0.2614(8) 0.4325(6) 0.3267(9) 0.079(4) Uani 1 1 d .

loop_
_atom_site_aniso_label
_atom_site_aniso_U_11
_atom_site_aniso_U_22
_atom_site_aniso_U_33
_atom_site_aniso_U_23
_atom_site_aniso_U_13
_atom_site_aniso_U_12
Sn1 0.0436(8) 0.0637(9) 0.0325(8) 0.0063(7) 0.0001(7) -0.0118(7)
Sn2 0.0247(7) 0.0682(10) 0.0457(9) 0.0023(8) -0.0019(6) -0.0031(7)
Sn3 0.0310(8) 0.0882(12) 0.0540(10) 0.0060(9) -0.0167(7) -0.0052(8)
Ti1 0.063(2) 0.048(2) 0.025(2) 0.0018(18) -0.0012(18) -0.0004(19)
C1 0.056(13) 0.091(18) 0.050(14) -0.007(14) 0.008(11) 0.046(13)
C2 0.048(13) 0.039(12) 0.052(14) -0.008(11) 0.005(11) -0.001(9)
C3 0.043(13) 0.14(2) 0.065(18) 0.042(16) 0.007(13) 0.057(13)
C4 0.075(16) 0.053(15) 0.050(15) 0.005(12) 0.030(13) 0.039(12)
C5 0.069(15) 0.080(16) 0.11(2) -0.036(15) 0.018(14) 0.026(12)
C16 0.060(14) 0.086(18) 0.082(18) -0.018(15) 0.010(13) -0.011(13)
C17 0.077(15) 0.045(13) 0.045(14) -0.015(11) -0.001(12) -0.017(11)
C18 0.047(12) 0.095(17) 0.035(13) 0.014(12) 0.025(11) -0.002(11)
C19 0.076(16) 0.036(13) 0.058(15) -0.031(11) 0.028(13) -0.016(11)
C20 0.13(2) 0.094(19) 0.080(19) -0.033(15) 0.046(17) -0.038(15)
O1 0.043(7) 0.074(9) 0.047(8) -0.001(8) 0.023(7) -0.009(7)
O2 0.038(7) 0.048(7) 0.022(7) 0.008(6) -0.007(6) 0.017(6)
O3 0.050(8) 0.088(10) 0.035(8) -0.007(8) -0.010(7) 0.026(7)
O4 0.046(7) 0.078(9) 0.017(7) -0.002(7) -0.005(6) -0.012(6)
O5 0.082(9) 0.058(10) 0.054(9) 0.010(7) 0.017(8) 0.003(7)
O6 0.041(7) 0.057(9) 0.059(9) -0.014(7) 0.008(7) -0.022(6)
O7 0.045(7) 0.061(9) 0.022(7) 0.001(6) 0.003(6) 0.005(6)
O8 0.044(7) 0.068(9) 0.024(7) -0.001(6) 0.003(6) 0.002(6)
O9 0.050(7) 0.066(9) 0.029(7) -0.004(6) 0.005(6) -0.025(6)
O10 0.142(13) 0.081(10) 0.023(8) 0.011(7) 0.037(9) -0.023(9)

loop_
_atom_type_symbol
_atom_type_description
_atom_type_scat_dispersion_real
_atom_type_scat_dispersion_imag
_atom_type_scat_source
C C 0.0033 0.0016 'International Tables Vol C Tables 4.2.6.8 and 6.1.1.4'
H H 0.0000 0.0000 'International Tables Vol C Tables 4.2.6.8 and 6.1.1.4'
O O 0.0106 0.0060 'International Tables Vol C Tables 4.2.6.8 and 6.1.1.4'
Sn Sn -0.6537 1.4246 'International Tables Vol C Tables 4.2.6.8 and 6.1.1.4'
Ti Ti 0.2776 0.4457 'International Tables Vol C Tables 4.2.6.8 and 6.1.1.4'

loop_
_geom_angle_atom_site_label_1
_geom_angle_atom_site_label_2
_geom_angle_atom_site_label_3
_geom_angle
O8 Sn1 O1 97.0(4)
O8 Sn1 O4 70.6(4)
O1 Sn1 O4 85.5(4)
O8 Sn1 O9 84.3(4)
O1 Sn1 O9 71.5(4)
O4 Sn1 O9 143.6(4)
O2 Sn2 O8 91.7(4)
O2 Sn2 O4 83.1(4)
O8 Sn2 O4 71.0(4)
O2 Sn2 O6 67.8(4)
O8 Sn2 O6 79.0(4)
O4 Sn2 O6 137.2(4)
O7 Sn3 O1 93.7(4)
O7 Sn3 O9 81.8(4)
O1 Sn3 O9 73.8(4)
O7 Sn3 O3 67.3(4)
O1 Sn3 O3 79.6(4)
O9 Sn3 O3 137.5(4)
O5 Ti1 O10 94.1(6)
O5 Ti1 O3 97.1(5)
O10 Ti1 O3 106.7(6)
O5 Ti1 O6 107.3(5)
O10 Ti1 O6 96.7(6)
O3 Ti1 O6 144.7(5)
O5 Ti1 O2 85.3(5)
O10 Ti1 O2 170.8(6)
O3 Ti1 O2 82.4(4)
O6 Ti1 O2 74.8(5)
O5 Ti1 O7 170.4(5)
O10 Ti1 O7 87.7(5)
O3 Ti1 O7 73.3(5)
O6 Ti1 O7 81.8(4)
O2 Ti1 O7 94.4(4)
O1 C1 C4 117.4(16)
O2 C2 C4 110.5(13)
O3 C3 C4 115.5(15)
C5 C4 C1 107.6(17)
C5 C4 C3 110.6(16)
C1 C4 C3 111.7(18)
C5 C4 C2 106.6(17)
C1 C4 C2 111.1(14)
C3 C4 C2 109.2(16)
O4 C6 C7 113.3(17)
C8 C7 C9 111.8(17)
C8 C7 C6 113.9(17)
C9 C7 C6 111.3(17)
C8 C7 C10 105.7(17)
C9 C7 C10 106.6(16)
C6 C7 C10 107.1(16)
O5 C11 C12 118.5(18)
C13 C12 C15 110.8(19)
C13 C12 C11 112.8(18)
C15 C12 C11 113.4(18)
C13 C12 C14 110(2)
C15 C12 C14 106.8(18)
C11 C12 C14 102.0(18)
O6 C16 C19 115.3(16)
O7 C17 C19 112.1(14)
O8 C18 C19 118.4(16)
C20 C19 C17 105.9(16)
C20 C19 C16 108.9(17)
C17 C19 C16 109.2(16)
C20 C19 C18 110.1(16)
C17 C19 C18 111.4(15)
C16 C19 C18 111.1(17)
C22 C21 O9 116.9(18)
C21 C22 C23 108(2)
C21 C22 C25 111(2)
C23 C22 C25 113(2)
C21 C22 C24 107(2)
C23 C22 C24 105(2)
C25 C22 C24 113(2)
O10 C26 C27 112.7(19)
C28 C27 C29 117(2)
C28 C27 C30 115.0(19)
C29 C27 C30 109.3(18)
C28 C27 C26 108(2)
C29 C27 C26 98.2(17)
C30 C27 C26 108.3(17)
C1 O1 Sn3 122.8(10)
C1 O1 Sn1 129.0(11)
Sn3 O1 Sn1 108.2(6)
C2 O2 Ti1 123.4(9)
C2 O2 Sn2 123.1(9)
Ti1 O2 Sn2 111.0(5)
C3 O3 Ti1 121.1(11)
C3 O3 Sn3 117.4(12)
Ti1 O3 Sn3 107.4(5)
C6 O4 Sn2 134.3(12)
C6 O4 Sn1 121.5(12)
Sn2 O4 Sn1 104.2(4)
C11 O5 Ti1 150.8(14)
C16 O6 Ti1 122.9(11)
C16 O6 Sn2 116.8(12)
Ti1 O6 Sn2 105.6(5)
C17 O7 Ti1 123.9(10)
C17 O7 Sn3 123.9(10)
Ti1 O7 Sn3 110.8(5)
C18 O8 Sn1 126.9(10)
C18 O8 Sn2 122.2(10)
Sn1 O8 Sn2 110.8(5)
C21 O9 Sn3 110.2(11)
C21 O9 Sn1 111.2(12)
Sn3 O9 Sn1 103.2(4)
C26 O10 Ti1 169.8(17)

loop_
_geom_bond_atom_site_label_1
_geom_bond_atom_site_label_2
_geom_bond_distance
Sn1 O8 2.142(11)
Sn1 O1 2.184(12)
Sn1 O4 2.252(10)
Sn1 O9 2.309(10)
Sn2 O2 2.106(9)
Sn2 O8 2.150(11)
Sn2 O4 2.227(11)
Sn2 O6 2.309(12)
Sn3 O7 2.100(10)
Sn3 O1 2.179(12)
Sn3 O9 2.198(11)
Sn3 O3 2.272(13)
Ti1 O5 1.761(12)
Ti1 O10 1.768(12)
Ti1 O3 1.988(13)
Ti1 O6 2.000(12)
Ti1 O2 2.063(10)
Ti1 O7 2.075(12)
C1 O1 1.388(18)
C1 C4 1.53(2)
C2 O2 1.418(17)
C2 C4 1.56(2)
C3 O3 1.40(2)
C3 C4 1.54(2)
C4 C5 1.48(2)
C6 O4 1.44(2)
C6 C7 1.47(2)
C7 C8 1.46(2)
C7 C9 1.46(2)
C7 C10 1.52(2)
C11 O5 1.36(2)
C11 C12 1.55(2)
C12 C13 1.43(3)
C12 C15 1.51(2)
C12 C14 1.54(3)
C16 O6 1.39(2)
C16 C19 1.52(2)
C17 O7 1.409(18)
C17 C19 1.53(2)
C18 O8 1.365(18)
C18 C19 1.53(2)
C19 C20 1.51(2)
C21 C22 1.42(2)
C21 O9 1.49(2)
C22 C23 1.44(3)
C22 C25 1.48(3)
C22 C24 1.53(3)
C26 O10 1.33(3)
C26 C27 1.62(3)
C27 C28 1.32(3)
C27 C29 1.50(3)
C27 C30 1.53(2)
